data_9017667
loop_
_publ_author_name
'Camara, F.'
'Ciriotti, M. E.'
'Bittarello, E.'
'Nestola, F.'
'Massimi, F.'
'Radica, F.'
'Costa, E.'
'Benna, P.'
'Piccoli, G. C.'

_publ_section_title
;
 Arsenic-bearing new mineral species from Valletta mine, Maira Valley, Piedmont,
 Italy: I. Grandaite, Sr2Al(AsO4)2(OH), description and crystal structure
;
_journal_name_full 'Mineralogical Magazine'
_journal_page_first 757
_journal_page_last 774
_journal_volume 78
_journal_year 2014
_chemical_compound_source 'Valletta mine, Maira Valley, Piedmont, Italy'
_chemical_formula_sum 'Al0.68 As1.77 Ba0.079 Ca0.452 Fe0.14 H Mg0.13 Mn0.12 O9 Sr1.469 V0.23'
_chemical_name_mineral Grandaite
_space_group_IT_number 11
_space_group_name_Hall '-P 2yb'
_space_group_name_H-M_alt 'P 1 21/m 1'
_symmetry_space_group_name_H-M 'P 1 21/m 1'
_cell_angle_alpha 90
_cell_angle_beta 112.551
_cell_angle_gamma 90
_cell_formula_units_Z 2
_cell_length_a 7.5764
_cell_length_b 5.9507
_cell_length_c 8.8050
_cell_volume 366.619
_database_code_amcsd 0020474
_exptl_crystal_density_diffrn 4.375
_cod_data_source_file inputs/fixed/downloads/18/18574.cif
_cod_data_source_block 18574
_cod_original_formula_sum 'Sr1.469 Ca.452 Ba.079 Al.68 Mg.13 Fe.14 Mn.12 (As1.77 V.23) O9 H'
_cod_database_code 9017667

loop_
_space_group_symop_operation_xyz
x,y,z
x,1/2-y,z
-x,1/2+y,-z
-x,-y,-z

loop_
_atom_site_aniso_label
_atom_site_aniso_U_11
_atom_site_aniso_U_22
_atom_site_aniso_U_33
_atom_site_aniso_U_12
_atom_site_aniso_U_13
_atom_site_aniso_U_23
SrA1 0.01790 0.02060 0.02260 0.00000 0.01310 0.00000
CaA2 0.01790 0.02060 0.02260 0.00000 0.01310 0.00000
SrA2 0.01466 0.01477 0.01246 0.00000 0.00758 0.00000
BaA2 0.01466 0.01477 0.01246 0.00000 0.00758 0.00000
AlM 0.01390 0.00870 0.00900 -0.00040 0.00390 0.00000
MgM 0.01390 0.00870 0.00900 -0.00040 0.00390 0.00000
Fe3+M 0.01390 0.00870 0.00900 -0.00040 0.00390 0.00000
Mn3+M 0.01390 0.00870 0.00900 -0.00040 0.00390 0.00000
AsT1 0.01242 0.01138 0.01137 0.00000 0.00242 0.00000
VT1 0.01242 0.01138 0.01137 0.00000 0.00242 0.00000
AsT2 0.01242 0.01054 0.00925 0.00000 0.00556 0.00000
VT2 0.01242 0.01054 0.00925 0.00000 0.00556 0.00000
O1 0.03300 0.01320 0.01560 0.00250 0.01050 0.00200
O2 0.01520 0.03990 0.02170 0.00000 0.00410 0.00000
O3 0.03340 0.04100 0.03450 0.00000 0.02730 0.00000
O4 0.02260 0.01530 0.01770 0.00170 0.00390 0.00260
O5 0.04130 0.05900 0.02760 0.00000 0.02490 0.00000
O6 0.01490 0.02160 0.02070 0.00000 0.00050 0.00000
O7 0.01210 0.01500 0.01240 0.00000 0.00290 0.00000

loop_
_atom_site_label
_atom_site_fract_x
_atom_site_fract_y
_atom_site_fract_z
_atom_site_occupancy
_atom_site_U_iso_or_equiv
_atom_site_type_symbol
_atom_site_attached_hydrogens
SrA1 0.25931 0.25000 0.73723 0.54800 0.01875 Sr 0
CaA2 0.25931 0.25000 0.73723 0.45200 0.01875 Ca 0
SrA2 0.67546 0.25000 0.58860 0.92100 0.01325 Sr 0
BaA2 0.67546 0.25000 0.58860 0.07900 0.01325 Ba 0
AlM 0.00000 0.00000 0.00000 0.68000 0.01060 Al 0
MgM 0.00000 0.00000 0.00000 0.13000 0.01060 Mg 0
Fe3+M 0.00000 0.00000 0.00000 0.14000 0.01060 Fe 0
Mn3+M 0.00000 0.00000 0.00000 0.12000 0.01060 Mn 0
AsT1 0.43733 0.25000 0.17111 0.88600 0.01236 As 0
VT1 0.43733 0.25000 0.17111 0.11400 0.01236 V 0
AsT2 0.03113 0.25000 0.33393 0.88400 0.01032 As 0
VT2 0.03113 0.25000 0.33393 0.11600 0.01032 V 0
O1 0.02310 0.51440 0.78530 1.00000 0.02030 O 0
O2 0.26350 0.25000 0.45010 1.00000 0.02650 O 0
O3 0.91090 0.25000 0.45500 1.00000 0.03200 O 0
O4 0.50550 0.02230 0.29050 1.00000 0.01970 O 0
O5 0.52090 0.25000 0.02070 1.00000 0.03910 O 0
O6 0.19230 0.25000 0.06380 1.00000 0.02100 O 0
O7 0.83030 0.25000 0.92070 1.00000 0.01370 O 0
H7 0.70430 0.25000 0.92300 1.00000 0.02000 H 0

loop_
_cod_changelog_entry_id
_cod_changelog_entry_author
_cod_changelog_entry_date
_cod_changelog_entry_text
1
;cod-tools version 3.8.0
Id: cif_guess_AMCSD_atom_types 9581 2023-05-17 12:35:41Z saulius
;
2023-05-23T09:23:26+03:00
;Derived atom types and hydrogen counts
from atom names that follow the AMCSD naming convention
(Wat == water, O-H == hydroxyl).
;

loop_
_cod_related_entry_id
_cod_related_entry_database
_cod_related_entry_code
1 AMCSD 0020474
